data_7052043
loop_
_publ_author_name
'Marc D. Walter'
'Dirk Bentz'
'Frank Weber'
'Oliver Schmitt'
'Gotthelf Wolmersh\"auser'
'Helmut Sitzmann'

_publ_section_title
;
 Cation size dependent reactivity of lanthanide trihalides with bulky
 alkylcyclopentadienyl anions
;
_journal_issue 2
_journal_name_full 'New Journal of Chemistry'
_journal_page_first 305
_journal_paper_doi 10.1039/b603701a
_journal_volume 31
_journal_year 2007
_chemical_formula_moiety 'C25 H45 Cl2 O2 Yb'
_chemical_formula_sum 'C25 H45 Cl2 O2 Yb'
_chemical_formula_weight 621.55
_chemical_name_systematic
;
?
;
_space_group_IT_number 14
_symmetry_cell_setting monoclinic
_symmetry_space_group_name_Hall '-P 2ybc'
_symmetry_space_group_name_H-M 'P 1 21/c 1'
_atom_sites_solution_hydrogens geom
_atom_sites_solution_primary direct
_atom_sites_solution_secondary difmap
_audit_creation_method SHELXL-97
_cell_angle_alpha 90.00
_cell_angle_beta 97.344(8)
_cell_angle_gamma 90.00
_cell_formula_units_Z 8
_cell_length_a 13.2826(8)
_cell_length_b 11.7557(5)
_cell_length_c 34.576(3)
_cell_measurement_reflns_used 7997
_cell_measurement_temperature 173(2)
_cell_measurement_theta_max 28.05
_cell_measurement_theta_min 2.3
_cell_volume 5354.6(6)
_computing_cell_refinement 'Stoe IPDS V2.63'
_computing_data_collection 'Stoe IPDS V2.63'
_computing_data_reduction 'Stoe IPDS V2.63'
_computing_molecular_graphics 'Siemens SHELXTL'
_computing_publication_material 'Siemens SHELXTL'
_computing_structure_refinement 'SHELXL-97 (Sheldrick, 1997)'
_computing_structure_solution 'SIR97 (Giacovazzo et al., 1997)'
_diffrn_ambient_temperature 173(2)
_diffrn_measured_fraction_theta_full 0.989
_diffrn_measured_fraction_theta_max 0.989
_diffrn_measurement_device_type 'Stoe IPDS'
_diffrn_measurement_method \F-Oscillation
_diffrn_radiation_monochromator graphite
_diffrn_radiation_source 'fine-focus sealed tube'
_diffrn_radiation_type MoK\a
_diffrn_radiation_wavelength 0.71073
_diffrn_reflns_av_R_equivalents 0.0908
_diffrn_reflns_av_sigmaI/netI 0.0584
_diffrn_reflns_limit_h_max 17
_diffrn_reflns_limit_h_min -17
_diffrn_reflns_limit_k_max 15
_diffrn_reflns_limit_k_min -15
_diffrn_reflns_limit_l_max 45
_diffrn_reflns_limit_l_min -45
_diffrn_reflns_number 50981
_diffrn_reflns_theta_full 28.07
_diffrn_reflns_theta_max 28.07
_diffrn_reflns_theta_min 2.32
_exptl_absorpt_coefficient_mu 3.711
_exptl_absorpt_correction_T_max 0.4957
_exptl_absorpt_correction_T_min 0.3567
_exptl_absorpt_correction_type numeric
_exptl_absorpt_process_details DECAY
_exptl_crystal_colour blue
_exptl_crystal_density_diffrn 1.542
_exptl_crystal_density_method 'not measured'
_exptl_crystal_description block
_exptl_crystal_F_000 2520
_exptl_crystal_size_max 0.35
_exptl_crystal_size_mid 0.25
_exptl_crystal_size_min 0.22
_refine_diff_density_max 1.592
_refine_diff_density_min -1.359
_refine_diff_density_rms 0.143
_refine_ls_extinction_method none
_refine_ls_goodness_of_fit_ref 0.984
_refine_ls_hydrogen_treatment constr
_refine_ls_matrix_type full
_refine_ls_number_parameters 559
_refine_ls_number_reflns 12895
_refine_ls_number_restraints 0
_refine_ls_restrained_S_all 0.984
_refine_ls_R_factor_all 0.0536
_refine_ls_R_factor_gt 0.0400
_refine_ls_shift/su_max 0.002
_refine_ls_shift/su_mean 0.000
_refine_ls_structure_factor_coef Fsqd
_refine_ls_weighting_details 'calc w=1/[\s^2^(Fo^2^)+(0.0445P)^2^+0.0000P] where P=(Fo^2^+2Fc^2^)/3'
_refine_ls_weighting_scheme calc
_refine_ls_wR_factor_gt 0.0789
_refine_ls_wR_factor_ref 0.0825
_reflns_number_gt 10137
_reflns_number_total 12895
_reflns_threshold_expression >2sigma(I)
_cod_data_source_file b603701a.txt
_cod_data_source_block 0534corr
_cod_depositor_comments
;
The following automatic conversions were performed:
'_symmetry_cell_setting' value 'Monoclinic' changed to 'monoclinic'
according to '/home/saulius/struct/CIF-dictionaries/cif_core.dic'
dictionary named 'cif_core.dic' version 2.4.1 from 2010-06-29.

Automatic conversion script
Id: cif_fix_enum 1527 2010-12-29 10:47:43Z saulius 
;
_cod_original_sg_symbol_H-M 'P2(1)/c '
_cod_database_code 7052043

loop_
_symmetry_equiv_pos_as_xyz
'x, y, z'
'-x, y+1/2, -z+1/2'
'-x, -y, -z'
'x, -y-1/2, z-1/2'

loop_
_atom_site_label
_atom_site_type_symbol
_atom_site_fract_x
_atom_site_fract_y
_atom_site_fract_z
_atom_site_U_iso_or_equiv
_atom_site_adp_type
_atom_site_occupancy
_atom_site_symmetry_multiplicity
_atom_site_calc_flag
_atom_site_refinement_flags
_atom_site_disorder_assembly
_atom_site_disorder_group
C1 C -0.1738(3) 0.8356(3) 0.13803(12) 0.0212(7) Uani 1 1 d . . .
C2 C -0.0908(3) 0.7781(3) 0.16101(11) 0.0218(7) Uani 1 1 d . . .
C3 C -0.0348(3) 0.7237(3) 0.13345(12) 0.0223(7) Uani 1 1 d . . .
H3 H 0.0252 0.6805 0.1403 0.027 Uiso 1 1 calc R . .
C4 C -0.0796(3) 0.7420(3) 0.09534(12) 0.0244(8) Uani 1 1 d . . .
C5 C -0.1651(3) 0.8124(3) 0.09811(12) 0.0240(8) Uani 1 1 d . . .
H5 H -0.2099 0.8400 0.0766 0.029 Uiso 1 1 calc R . .
C6 C 0.4003(3) 0.4830(3) 0.16412(11) 0.0195(7) Uani 1 1 d . . .
C7 C 0.3174(3) 0.4220(3) 0.14268(11) 0.0208(7) Uani 1 1 d . . .
C8 C 0.3196(3) 0.4474(3) 0.10228(11) 0.0202(7) Uani 1 1 d . . .
H8 H 0.2735 0.4179 0.0814 0.024 Uiso 1 1 calc R . .
C9 C 0.4004(3) 0.5225(3) 0.09792(12) 0.0217(7) Uani 1 1 d . . .
C10 C 0.4499(3) 0.5404(3) 0.13570(11) 0.0208(7) Uani 1 1 d . . .
H10 H 0.5093 0.5853 0.1416 0.025 Uiso 1 1 calc R . .
C11 C -0.2704(3) 0.8970(3) 0.14769(13) 0.0278(8) Uani 1 1 d . . .
C12 C -0.2630(3) 0.9596(4) 0.18658(15) 0.0341(10) Uani 1 1 d . . .
H12A H -0.2527 0.9044 0.2080 0.051 Uiso 1 1 calc R . .
H12B H -0.3260 1.0018 0.1881 0.051 Uiso 1 1 calc R . .
H12C H -0.2057 1.0126 0.1887 0.051 Uiso 1 1 calc R . .
C13 C -0.3058(4) 0.9868(4) 0.11586(15) 0.0402(11) Uani 1 1 d . . .
H13A H -0.3669 1.0251 0.1224 0.060 Uiso 1 1 calc R . .
H13B H -0.3209 0.9489 0.0905 0.060 Uiso 1 1 calc R . .
H13C H -0.2518 1.0430 0.1146 0.060 Uiso 1 1 calc R . .
C14 C -0.3557(4) 0.8078(4) 0.14682(19) 0.0472(13) Uani 1 1 d . . .
H14A H -0.3396 0.7544 0.1685 0.071 Uiso 1 1 calc R . .
H14B H -0.3616 0.7662 0.1221 0.071 Uiso 1 1 calc R . .
H14C H -0.4200 0.8461 0.1493 0.071 Uiso 1 1 calc R . .
C21 C -0.0666(3) 0.7544(3) 0.20506(12) 0.0283(8) Uani 1 1 d . . .
C22 C -0.0404(4) 0.8597(4) 0.23039(13) 0.0334(9) Uani 1 1 d . . .
H22A H -0.0316 0.8377 0.2580 0.050 Uiso 1 1 calc R . .
H22B H -0.0955 0.9154 0.2256 0.050 Uiso 1 1 calc R . .
H22C H 0.0228 0.8934 0.2238 0.050 Uiso 1 1 calc R . .
C23 C 0.0239(4) 0.6740(4) 0.21295(13) 0.0391(11) Uani 1 1 d . . .
H23A H 0.0847 0.7113 0.2056 0.059 Uiso 1 1 calc R . .
H23B H 0.0103 0.6045 0.1975 0.059 Uiso 1 1 calc R . .
H23C H 0.0348 0.6546 0.2407 0.059 Uiso 1 1 calc R . .
C24 C -0.1568(4) 0.6911(4) 0.21901(14) 0.0376(11) Uani 1 1 d . . .
H24A H -0.1738 0.6244 0.2024 0.056 Uiso 1 1 calc R . .
H24B H -0.2156 0.7420 0.2174 0.056 Uiso 1 1 calc R . .
H24C H -0.1384 0.6665 0.2461 0.056 Uiso 1 1 calc R . .
C41 C -0.0571(4) 0.6773(3) 0.05918(13) 0.0309(9) Uani 1 1 d . . .
C42 C 0.0575(4) 0.6556(4) 0.05956(15) 0.0406(11) Uani 1 1 d . . .
H42A H 0.0931 0.7284 0.0590 0.061 Uiso 1 1 calc R . .
H42B H 0.0686 0.6105 0.0366 0.061 Uiso 1 1 calc R . .
H42C H 0.0836 0.6139 0.0833 0.061 Uiso 1 1 calc R . .
C43 C -0.0940(4) 0.7405(5) 0.02177(14) 0.0437(12) Uani 1 1 d . . .
H43A H -0.1677 0.7509 0.0197 0.066 Uiso 1 1 calc R . .
H43B H -0.0773 0.6965 -0.0006 0.066 Uiso 1 1 calc R . .
H43C H -0.0608 0.8150 0.0220 0.066 Uiso 1 1 calc R . .
C44 C -0.1106(6) 0.5621(4) 0.0593(2) 0.0627(19) Uani 1 1 d . . .
H44A H -0.0828 0.5190 0.0825 0.094 Uiso 1 1 calc R . .
H44B H -0.0998 0.5194 0.0358 0.094 Uiso 1 1 calc R . .
H44C H -0.1835 0.5740 0.0597 0.094 Uiso 1 1 calc R . .
C61 C 0.4290(3) 0.5067(3) 0.20794(11) 0.0233(8) Uani 1 1 d . . .
C62 C 0.5190(4) 0.5895(4) 0.21433(14) 0.0349(9) Uani 1 1 d . . .
H62A H 0.5786 0.5545 0.2051 0.052 Uiso 1 1 calc R . .
H62B H 0.5342 0.6070 0.2422 0.052 Uiso 1 1 calc R . .
H62C H 0.5017 0.6598 0.1998 0.052 Uiso 1 1 calc R . .
C63 C 0.4610(3) 0.4014(4) 0.23285(13) 0.0315(9) Uani 1 1 d . . .
H63A H 0.5248 0.3712 0.2256 0.047 Uiso 1 1 calc R . .
H63B H 0.4081 0.3431 0.2284 0.047 Uiso 1 1 calc R . .
H63C H 0.4707 0.4226 0.2605 0.047 Uiso 1 1 calc R . .
C64 C 0.3404(4) 0.5670(3) 0.22413(14) 0.0327(9) Uani 1 1 d . . .
H64A H 0.3621 0.5912 0.2510 0.049 Uiso 1 1 calc R . .
H64B H 0.2829 0.5145 0.2236 0.049 Uiso 1 1 calc R . .
H64C H 0.3198 0.6337 0.2080 0.049 Uiso 1 1 calc R . .
C71 C 0.2243(3) 0.3568(3) 0.15379(13) 0.0254(8) Uani 1 1 d . . .
C72 C 0.1889(4) 0.2657(4) 0.12270(15) 0.0385(11) Uani 1 1 d . . .
H72A H 0.2435 0.2103 0.1213 0.058 Uiso 1 1 calc R . .
H72B H 0.1721 0.3024 0.0972 0.058 Uiso 1 1 calc R . .
H72C H 0.1288 0.2267 0.1299 0.058 Uiso 1 1 calc R . .
C73 C 0.2379(3) 0.2946(3) 0.19262(13) 0.0294(8) Uani 1 1 d . . .
H73A H 0.1759 0.2522 0.1957 0.044 Uiso 1 1 calc R . .
H73B H 0.2517 0.3498 0.2139 0.044 Uiso 1 1 calc R . .
H73C H 0.2951 0.2415 0.1933 0.044 Uiso 1 1 calc R . .
C74 C 0.1365(3) 0.4421(4) 0.15389(17) 0.0422(12) Uani 1 1 d . . .
H74A H 0.0755 0.4020 0.1597 0.063 Uiso 1 1 calc R . .
H74B H 0.1229 0.4784 0.1282 0.063 Uiso 1 1 calc R . .
H74C H 0.1551 0.5003 0.1738 0.063 Uiso 1 1 calc R . .
C91 C 0.4144(3) 0.5903(3) 0.06148(12) 0.0274(8) Uani 1 1 d . . .
C92 C 0.3551(6) 0.5400(6) 0.02503(16) 0.0656(19) Uani 1 1 d . . .
H92A H 0.3840 0.4660 0.0195 0.098 Uiso 1 1 calc R . .
H92B H 0.3592 0.5913 0.0029 0.098 Uiso 1 1 calc R . .
H92C H 0.2840 0.5304 0.0291 0.098 Uiso 1 1 calc R . .
C93 C 0.5263(4) 0.6026(4) 0.05611(18) 0.0480(14) Uani 1 1 d . . .
H93A H 0.5537 0.5281 0.0501 0.072 Uiso 1 1 calc R . .
H93B H 0.5642 0.6324 0.0802 0.072 Uiso 1 1 calc R . .
H93C H 0.5328 0.6553 0.0346 0.072 Uiso 1 1 calc R . .
C94 C 0.3736(5) 0.7106(4) 0.06706(16) 0.0492(14) Uani 1 1 d . . .
H94A H 0.3871 0.7587 0.0452 0.074 Uiso 1 1 calc R . .
H94B H 0.4075 0.7427 0.0915 0.074 Uiso 1 1 calc R . .
H94C H 0.3003 0.7070 0.0681 0.074 Uiso 1 1 calc R . .
C100 C -0.0992(7) 1.1927(4) 0.0819(2) 0.074(2) Uani 1 1 d . . .
H10A H -0.0287 1.2199 0.0889 0.089 Uiso 1 1 calc R . .
H10B H -0.1392 1.2146 0.1030 0.089 Uiso 1 1 calc R . .
C110 C -0.1442(4) 1.2446(4) 0.04426(15) 0.0380(11) Uani 1 1 d . . .
H11A H -0.0906 1.2760 0.0299 0.046 Uiso 1 1 calc R . .
H11B H -0.1921 1.3063 0.0488 0.046 Uiso 1 1 calc R . .
C120 C -0.1989(4) 1.1474(4) 0.02199(14) 0.0365(10) Uani 1 1 d . . .
H12D H -0.2008 1.1576 -0.0065 0.044 Uiso 1 1 calc R . .
H12E H -0.2691 1.1393 0.0284 0.044 Uiso 1 1 calc R . .
C130 C -0.1340(4) 1.0465(4) 0.03640(14) 0.0365(10) Uani 1 1 d . . .
H13D H -0.1741 0.9753 0.0337 0.044 Uiso 1 1 calc R . .
H13E H -0.0754 1.0387 0.0216 0.044 Uiso 1 1 calc R . .
C140 C 0.2128(4) 0.8082(4) 0.14744(16) 0.0407(11) Uani 1 1 d . . .
H14D H 0.2026 0.7978 0.1188 0.049 Uiso 1 1 calc R . .
H14E H 0.2014 0.7345 0.1600 0.049 Uiso 1 1 calc R . .
C150 C 0.3183(3) 0.8522(4) 0.16086(18) 0.0451(13) Uani 1 1 d . . .
H15A H 0.3666 0.7890 0.1676 0.054 Uiso 1 1 calc R . .
H15B H 0.3435 0.9004 0.1407 0.054 Uiso 1 1 calc R . .
C160 C 0.3029(4) 0.9203(4) 0.19617(19) 0.0489(13) Uani 1 1 d . . .
H16A H 0.3577 0.9769 0.2023 0.059 Uiso 1 1 calc R . .
H16B H 0.2999 0.8706 0.2191 0.059 Uiso 1 1 calc R . .
C170 C 0.2029(4) 0.9773(4) 0.18419(17) 0.0401(11) Uani 1 1 d . . .
H17A H 0.1688 0.9954 0.2073 0.048 Uiso 1 1 calc R . .
H17B H 0.2122 1.0485 0.1698 0.048 Uiso 1 1 calc R . .
C180 C 0.7009(3) 0.4655(4) 0.14407(17) 0.0403(11) Uani 1 1 d . . .
H18A H 0.6931 0.5371 0.1585 0.048 Uiso 1 1 calc R . .
H18B H 0.6814 0.4798 0.1159 0.048 Uiso 1 1 calc R . .
C190 C 0.8085(4) 0.4229(4) 0.15172(18) 0.0439(12) Uani 1 1 d . . .
H19A H 0.8264 0.3768 0.1296 0.053 Uiso 1 1 calc R . .
H19B H 0.8572 0.4865 0.1566 0.053 Uiso 1 1 calc R . .
C200 C 0.8059(3) 0.3514(4) 0.18762(18) 0.0452(13) Uani 1 1 d . . .
H20A H 0.8093 0.3993 0.2113 0.054 Uiso 1 1 calc R . .
H20B H 0.8626 0.2962 0.1908 0.054 Uiso 1 1 calc R . .
C210 C 0.7051(3) 0.2919(4) 0.17958(16) 0.0384(10) Uani 1 1 d . . .
H21A H 0.7110 0.2223 0.1639 0.046 Uiso 1 1 calc R . .
H21B H 0.6794 0.2707 0.2042 0.046 Uiso 1 1 calc R . .
C220 C 0.4044(5) 0.0708(4) 0.08077(17) 0.0473(12) Uani 1 1 d . . .
H22D H 0.4677 0.0508 0.0977 0.057 Uiso 1 1 calc R . .
H22E H 0.3468 0.0321 0.0908 0.057 Uiso 1 1 calc R . .
C230 C 0.4109(9) 0.0364(6) 0.0409(2) 0.100(3) Uani 1 1 d . . .
H23D H 0.3661 -0.0298 0.0341 0.120 Uiso 1 1 calc R . .
H23E H 0.4814 0.0140 0.0381 0.120 Uiso 1 1 calc R . .
C240 C 0.3800(6) 0.1307(5) 0.01511(18) 0.0661(18) Uani 1 1 d . . .
H24D H 0.3238 0.1080 -0.0050 0.079 Uiso 1 1 calc R . .
H24E H 0.4375 0.1580 0.0020 0.079 Uiso 1 1 calc R . .
C250 C 0.3464(5) 0.2199(5) 0.04097(16) 0.0618(18) Uani 1 1 d . . .
H25A H 0.3701 0.2956 0.0334 0.074 Uiso 1 1 calc R . .
H25B H 0.2713 0.2213 0.0389 0.074 Uiso 1 1 calc R . .
Cl1 Cl -0.02198(7) 1.09845(8) 0.16862(3) 0.02776(19) Uani 1 1 d . . .
Cl2 Cl 0.11243(8) 0.96799(10) 0.07016(3) 0.0357(2) Uani 1 1 d . . .
Cl3 Cl 0.59693(9) 0.29808(10) 0.07000(4) 0.0394(3) Uani 1 1 d . . .
Cl4 Cl 0.48129(8) 0.16334(8) 0.16978(3) 0.0292(2) Uani 1 1 d . . .
Yb1 Yb -0.009031(11) 0.940583(12) 0.120522(5) 0.01903(5) Uani 1 1 d . . .
Yb2 Yb 0.481503(11) 0.325302(12) 0.122284(5) 0.01942(5) Uani 1 1 d . . .
O1 O -0.1001(2) 1.0710(2) 0.07734(9) 0.0276(6) Uani 1 1 d . . .
O2 O 0.1438(2) 0.8948(2) 0.15911(9) 0.0281(6) Uani 1 1 d . . .
O3 O 0.6377(2) 0.3749(2) 0.15782(10) 0.0294(6) Uani 1 1 d . . .
O4 O 0.3894(2) 0.1928(2) 0.08017(9) 0.0306(6) Uani 1 1 d . . .

loop_
_atom_site_aniso_label
_atom_site_aniso_U_11
_atom_site_aniso_U_22
_atom_site_aniso_U_33
_atom_site_aniso_U_23
_atom_site_aniso_U_13
_atom_site_aniso_U_12
C1 0.0217(16) 0.0193(16) 0.0230(19) -0.0045(14) 0.0044(15) -0.0037(13)
C2 0.0272(18) 0.0188(16) 0.0194(18) -0.0020(13) 0.0032(15) -0.0023(14)
C3 0.0245(17) 0.0204(17) 0.0214(19) 0.0008(14) 0.0006(15) 0.0047(14)
C4 0.0291(19) 0.0199(17) 0.025(2) -0.0047(15) 0.0062(17) 0.0010(15)
C5 0.0286(18) 0.0216(17) 0.022(2) -0.0038(14) 0.0026(16) 0.0001(14)
C6 0.0225(16) 0.0200(16) 0.0168(18) 0.0024(13) 0.0054(14) 0.0025(13)
C7 0.0210(16) 0.0209(16) 0.0212(19) 0.0056(14) 0.0053(14) 0.0054(13)
C8 0.0225(16) 0.0217(16) 0.0166(18) 0.0016(13) 0.0035(14) 0.0031(14)
C9 0.0248(17) 0.0199(16) 0.0216(19) 0.0014(14) 0.0072(15) 0.0027(14)
C10 0.0250(17) 0.0187(16) 0.0194(18) 0.0011(14) 0.0053(15) 0.0004(14)
C11 0.0232(17) 0.0293(19) 0.032(2) -0.0036(17) 0.0096(16) -0.0004(16)
C12 0.034(2) 0.031(2) 0.041(3) -0.0082(18) 0.017(2) 0.0042(17)
C13 0.033(2) 0.051(3) 0.037(3) 0.004(2) 0.007(2) 0.016(2)
C14 0.030(2) 0.048(3) 0.067(4) -0.013(3) 0.016(2) -0.012(2)
C21 0.040(2) 0.0235(18) 0.023(2) 0.0006(15) 0.0101(18) 0.0010(17)
C22 0.043(2) 0.032(2) 0.025(2) -0.0032(17) 0.0052(19) -0.0047(19)
C23 0.055(3) 0.043(2) 0.019(2) 0.0045(18) 0.005(2) 0.017(2)
C24 0.057(3) 0.030(2) 0.030(2) -0.0005(17) 0.019(2) -0.009(2)
C41 0.043(2) 0.0261(19) 0.024(2) -0.0061(15) 0.0071(19) 0.0011(17)
C42 0.051(3) 0.042(2) 0.030(2) -0.003(2) 0.010(2) 0.022(2)
C43 0.054(3) 0.054(3) 0.022(2) -0.008(2) 0.002(2) 0.020(2)
C44 0.099(5) 0.037(3) 0.058(4) -0.028(3) 0.035(4) -0.029(3)
C61 0.0321(19) 0.0226(17) 0.0155(18) 0.0003(14) 0.0039(15) 0.0022(15)
C62 0.045(2) 0.033(2) 0.027(2) -0.0026(18) 0.0038(19) -0.0080(19)
C63 0.040(2) 0.030(2) 0.022(2) 0.0050(17) -0.0025(17) 0.0034(18)
C64 0.046(2) 0.0266(19) 0.029(2) -0.0003(16) 0.017(2) 0.0059(18)
C71 0.0201(16) 0.0288(18) 0.029(2) 0.0041(16) 0.0084(16) 0.0018(15)
C72 0.034(2) 0.049(3) 0.033(3) 0.000(2) 0.008(2) -0.017(2)
C73 0.034(2) 0.0270(18) 0.029(2) 0.0049(17) 0.0107(18) -0.0038(17)
C74 0.027(2) 0.048(3) 0.054(3) 0.019(2) 0.016(2) 0.009(2)
C91 0.039(2) 0.0274(18) 0.0182(19) 0.0069(15) 0.0106(17) 0.0030(17)
C92 0.107(5) 0.069(4) 0.019(2) 0.010(2) 0.001(3) -0.036(4)
C93 0.049(3) 0.046(3) 0.055(3) 0.024(2) 0.031(3) 0.007(2)
C94 0.072(4) 0.037(2) 0.042(3) 0.021(2) 0.024(3) 0.025(3)
C100 0.129(6) 0.021(2) 0.060(4) 0.003(2) -0.035(4) -0.002(3)
C110 0.043(2) 0.031(2) 0.041(3) 0.0098(19) 0.009(2) 0.0054(19)
C120 0.042(2) 0.037(2) 0.030(2) 0.0043(18) 0.003(2) 0.0136(19)
C130 0.052(3) 0.033(2) 0.024(2) -0.0003(18) -0.001(2) 0.012(2)
C140 0.035(2) 0.043(2) 0.043(3) -0.004(2) 0.002(2) 0.017(2)
C150 0.025(2) 0.049(3) 0.063(4) 0.024(3) 0.010(2) 0.008(2)
C160 0.031(2) 0.048(3) 0.062(4) 0.010(3) -0.017(2) -0.006(2)
C170 0.034(2) 0.037(2) 0.046(3) -0.006(2) -0.006(2) -0.0021(19)
C180 0.032(2) 0.036(2) 0.052(3) 0.002(2) 0.004(2) -0.0101(19)
C190 0.031(2) 0.040(2) 0.063(4) -0.016(2) 0.018(2) -0.0051(19)
C200 0.024(2) 0.043(2) 0.064(4) -0.013(3) -0.010(2) 0.0059(19)
C210 0.029(2) 0.032(2) 0.052(3) 0.004(2) -0.004(2) 0.0059(18)
C220 0.062(3) 0.032(2) 0.044(3) -0.006(2) -0.006(3) 0.000(2)
C230 0.217(11) 0.043(3) 0.040(4) -0.016(3) 0.019(5) 0.003(5)
C240 0.111(5) 0.051(3) 0.034(3) -0.014(3) -0.002(3) 0.013(3)
C250 0.087(4) 0.063(3) 0.027(3) -0.017(3) -0.028(3) 0.034(3)
Cl1 0.0333(5) 0.0242(4) 0.0266(5) -0.0054(4) 0.0070(4) -0.0011(4)
Cl2 0.0312(5) 0.0452(6) 0.0334(6) 0.0025(5) 0.0143(4) 0.0025(4)
Cl3 0.0426(6) 0.0397(5) 0.0406(6) -0.0031(5) 0.0241(5) 0.0003(5)
Cl4 0.0348(5) 0.0245(4) 0.0285(5) 0.0067(4) 0.0046(4) 0.0017(4)
Yb1 0.01966(8) 0.01832(8) 0.01940(8) -0.00113(6) 0.00362(6) 0.00112(6)
Yb2 0.01981(8) 0.01932(8) 0.01957(8) 0.00103(6) 0.00429(6) 0.00238(5)
O1 0.0349(14) 0.0222(13) 0.0259(15) 0.0013(11) 0.0042(13) 0.0065(11)
O2 0.0254(13) 0.0298(14) 0.0281(16) -0.0059(12) -0.0012(12) 0.0051(11)
O3 0.0225(13) 0.0265(13) 0.0374(18) 0.0023(12) -0.0025(12) -0.0018(11)
O4 0.0324(14) 0.0329(15) 0.0250(16) -0.0065(12) -0.0022(13) 0.0046(12)

loop_
_atom_type_symbol
_atom_type_description
_atom_type_scat_dispersion_real
_atom_type_scat_dispersion_imag
_atom_type_scat_source
C C 0.0033 0.0016 'International Tables Vol C Tables 4.2.6.8 and 6.1.1.4'
H H 0.0000 0.0000 'International Tables Vol C Tables 4.2.6.8 and 6.1.1.4'
Cl Cl 0.1484 0.1585 'International Tables Vol C Tables 4.2.6.8 and 6.1.1.4'
Yb Yb -0.3850 5.5486 'International Tables Vol C Tables 4.2.6.8 and 6.1.1.4'
O O 0.0106 0.0060 'International Tables Vol C Tables 4.2.6.8 and 6.1.1.4'

loop_
_geom_angle_atom_site_label_1
_geom_angle_atom_site_label_2
_geom_angle_atom_site_label_3
_geom_angle
_geom_angle_site_symmetry_1
_geom_angle_site_symmetry_3
_geom_angle_publ_flag
C5 C1 C2 107.0(3) . . ?
C5 C1 C11 118.1(4) . . ?
C2 C1 C11 134.2(4) . . ?
C5 C1 Yb1 72.3(2) . . ?
C2 C1 Yb1 75.4(2) . . ?
C11 C1 Yb1 124.4(2) . . ?
C3 C2 C1 105.5(3) . . ?
C3 C2 C21 121.1(3) . . ?
C1 C2 C21 132.7(3) . . ?
C3 C2 Yb1 72.0(2) . . ?
C1 C2 Yb1 73.2(2) . . ?
C21 C2 Yb1 126.8(2) . . ?
C4 C3 C2 111.5(3) . . ?
C4 C3 Yb1 74.8(2) . . ?
C2 C3 Yb1 76.6(2) . . ?
C4 C3 H3 124.3 . . ?
C2 C3 H3 124.3 . . ?
Yb1 C3 H3 116.0 . . ?
C3 C4 C5 106.0(3) . . ?
C3 C4 C41 126.5(4) . . ?
C5 C4 C41 126.1(4) . . ?
C3 C4 Yb1 74.5(2) . . ?
C5 C4 Yb1 73.3(2) . . ?
C41 C4 Yb1 128.1(3) . . ?
C4 C5 C1 110.0(4) . . ?
C4 C5 Yb1 75.2(2) . . ?
C1 C5 Yb1 76.2(2) . . ?
C4 C5 H5 125.0 . . ?
C1 C5 H5 125.0 . . ?
Yb1 C5 H5 115.6 . . ?
C10 C6 C7 105.8(3) . . ?
C10 C6 C61 121.1(3) . . ?
C7 C6 C61 132.4(3) . . ?
C10 C6 Yb2 72.50(19) . . ?
C7 C6 Yb2 73.12(19) . . ?
C61 C6 Yb2 126.4(2) . . ?
C8 C7 C6 106.8(3) . . ?
C8 C7 C71 117.6(3) . . ?
C6 C7 C71 134.8(3) . . ?
C8 C7 Yb2 73.00(19) . . ?
C6 C7 Yb2 75.38(19) . . ?
C71 C7 Yb2 124.6(2) . . ?
C9 C8 C7 110.2(3) . . ?
C9 C8 Yb2 76.1(2) . . ?
C7 C8 Yb2 75.3(2) . . ?
C9 C8 H8 124.9 . . ?
C7 C8 H8 124.9 . . ?
Yb2 C8 H8 115.6 . . ?
C10 C9 C8 105.5(3) . . ?
C10 C9 C91 127.0(3) . . ?
C8 C9 C91 126.2(4) . . ?
C10 C9 Yb2 73.2(2) . . ?
C8 C9 Yb2 72.7(2) . . ?
C91 C9 Yb2 129.3(2) . . ?
C9 C10 C6 111.7(3) . . ?
C9 C10 Yb2 75.9(2) . . ?
C6 C10 Yb2 76.3(2) . . ?
C9 C10 H10 124.1 . . ?
C6 C10 H10 124.1 . . ?
Yb2 C10 H10 115.4 . . ?
C12 C11 C14 108.0(4) . . ?
C12 C11 C1 117.0(4) . . ?
C14 C11 C1 107.9(3) . . ?
C12 C11 C13 106.0(4) . . ?
C14 C11 C13 107.0(4) . . ?
C1 C11 C13 110.4(3) . . ?
C11 C12 H12A 109.5 . . ?
C11 C12 H12B 109.5 . . ?
H12A C12 H12B 109.5 . . ?
C11 C12 H12C 109.5 . . ?
H12A C12 H12C 109.5 . . ?
H12B C12 H12C 109.5 . . ?
C11 C13 H13A 109.5 . . ?
C11 C13 H13B 109.5 . . ?
H13A C13 H13B 109.5 . . ?
C11 C13 H13C 109.5 . . ?
H13A C13 H13C 109.5 . . ?
H13B C13 H13C 109.5 . . ?
C11 C14 H14A 109.5 . . ?
C11 C14 H14B 109.5 . . ?
H14A C14 H14B 109.5 . . ?
C11 C14 H14C 109.5 . . ?
H14A C14 H14C 109.5 . . ?
H14B C14 H14C 109.5 . . ?
C23 C21 C22 106.4(4) . . ?
C23 C21 C24 105.8(4) . . ?
C22 C21 C24 109.9(3) . . ?
C23 C21 C2 110.4(3) . . ?
C22 C21 C2 115.0(3) . . ?
C24 C21 C2 109.0(4) . . ?
C21 C22 H22A 109.5 . . ?
C21 C22 H22B 109.5 . . ?
H22A C22 H22B 109.5 . . ?
C21 C22 H22C 109.5 . . ?
H22A C22 H22C 109.5 . . ?
H22B C22 H22C 109.5 . . ?
C21 C23 H23A 109.5 . . ?
C21 C23 H23B 109.5 . . ?
H23A C23 H23B 109.5 . . ?
C21 C23 H23C 109.5 . . ?
H23A C23 H23C 109.5 . . ?
H23B C23 H23C 109.5 . . ?
C21 C24 H24A 109.5 . . ?
C21 C24 H24B 109.5 . . ?
H24A C24 H24B 109.5 . . ?
C21 C24 H24C 109.5 . . ?
H24A C24 H24C 109.5 . . ?
H24B C24 H24C 109.5 . . ?
C43 C41 C4 112.2(3) . . ?
C43 C41 C44 109.7(5) . . ?
C4 C41 C44 107.4(4) . . ?
C43 C41 C42 107.4(4) . . ?
C4 C41 C42 111.9(4) . . ?
C44 C41 C42 108.1(4) . . ?
C41 C42 H42A 109.5 . . ?
C41 C42 H42B 109.5 . . ?
H42A C42 H42B 109.5 . . ?
C41 C42 H42C 109.5 . . ?
H42A C42 H42C 109.5 . . ?
H42B C42 H42C 109.5 . . ?
C41 C43 H43A 109.5 . . ?
C41 C43 H43B 109.5 . . ?
H43A C43 H43B 109.5 . . ?
C41 C43 H43C 109.5 . . ?
H43A C43 H43C 109.5 . . ?
H43B C43 H43C 109.5 . . ?
C41 C44 H44A 109.5 . . ?
C41 C44 H44B 109.5 . . ?
H44A C44 H44B 109.5 . . ?
C41 C44 H44C 109.5 . . ?
H44A C44 H44C 109.5 . . ?
H44B C44 H44C 109.5 . . ?
C62 C61 C63 106.0(4) . . ?
C62 C61 C64 105.8(3) . . ?
C63 C61 C64 109.7(3) . . ?
C62 C61 C6 110.2(3) . . ?
C63 C61 C6 115.0(3) . . ?
C64 C61 C6 109.7(3) . . ?
C61 C62 H62A 109.5 . . ?
C61 C62 H62B 109.5 . . ?
H62A C62 H62B 109.5 . . ?
C61 C62 H62C 109.5 . . ?
H62A C62 H62C 109.5 . . ?
H62B C62 H62C 109.5 . . ?
C61 C63 H63A 109.5 . . ?
C61 C63 H63B 109.5 . . ?
H63A C63 H63B 109.5 . . ?
C61 C63 H63C 109.5 . . ?
H63A C63 H63C 109.5 . . ?
H63B C63 H63C 109.5 . . ?
C61 C64 H64A 109.5 . . ?
C61 C64 H64B 109.5 . . ?
H64A C64 H64B 109.5 . . ?
C61 C64 H64C 109.5 . . ?
H64A C64 H64C 109.5 . . ?
H64B C64 H64C 109.5 . . ?
C73 C71 C74 108.4(3) . . ?
C73 C71 C7 116.7(3) . . ?
C74 C71 C7 107.9(3) . . ?
C73 C71 C72 105.8(3) . . ?
C74 C71 C72 106.9(4) . . ?
C7 C71 C72 110.7(3) . . ?
C71 C72 H72A 109.5 . . ?
C71 C72 H72B 109.5 . . ?
H72A C72 H72B 109.5 . . ?
C71 C72 H72C 109.5 . . ?
H72A C72 H72C 109.5 . . ?
H72B C72 H72C 109.5 . . ?
C71 C73 H73A 109.5 . . ?
C71 C73 H73B 109.5 . . ?
H73A C73 H73B 109.5 . . ?
C71 C73 H73C 109.5 . . ?
H73A C73 H73C 109.5 . . ?
H73B C73 H73C 109.5 . . ?
C71 C74 H74A 109.5 . . ?
C71 C74 H74B 109.5 . . ?
H74A C74 H74B 109.5 . . ?
C71 C74 H74C 109.5 . . ?
H74A C74 H74C 109.5 . . ?
H74B C74 H74C 109.5 . . ?
C92 C91 C9 112.3(4) . . ?
C92 C91 C93 110.2(4) . . ?
C9 C91 C93 111.9(4) . . ?
C92 C91 C94 108.0(5) . . ?
C9 C91 C94 107.2(3) . . ?
C93 C91 C94 107.0(4) . . ?
C91 C92 H92A 109.5 . . ?
C91 C92 H92B 109.5 . . ?
H92A C92 H92B 109.5 . . ?
C91 C92 H92C 109.5 . . ?
H92A C92 H92C 109.5 . . ?
H92B C92 H92C 109.5 . . ?
C91 C93 H93A 109.5 . . ?
C91 C93 H93B 109.5 . . ?
H93A C93 H93B 109.5 . . ?
C91 C93 H93C 109.5 . . ?
H93A C93 H93C 109.5 . . ?
H93B C93 H93C 109.5 . . ?
C91 C94 H94A 109.5 . . ?
C91 C94 H94B 109.5 . . ?
H94A C94 H94B 109.5 . . ?
C91 C94 H94C 109.5 . . ?
H94A C94 H94C 109.5 . . ?
H94B C94 H94C 109.5 . . ?
O1 C100 C110 108.3(5) . . ?
O1 C100 H10A 110.0 . . ?
C110 C100 H10A 110.0 . . ?
O1 C100 H10B 110.0 . . ?
C110 C100 H10B 110.0 . . ?
H10A C100 H10B 108.4 . . ?
C100 C110 C120 104.3(4) . . ?
C100 C110 H11A 110.9 . . ?
C120 C110 H11A 110.9 . . ?
C100 C110 H11B 110.9 . . ?
C120 C110 H11B 110.9 . . ?
H11A C110 H11B 108.9 . . ?
C110 C120 C130 102.0(4) . . ?
C110 C120 H12D 111.4 . . ?
C130 C120 H12D 111.4 . . ?
C110 C120 H12E 111.4 . . ?
C130 C120 H12E 111.4 . . ?
H12D C120 H12E 109.2 . . ?
O1 C130 C120 104.9(3) . . ?
O1 C130 H13D 110.8 . . ?
C120 C130 H13D 110.8 . . ?
O1 C130 H13E 110.8 . . ?
C120 C130 H13E 110.8 . . ?
H13D C130 H13E 108.8 . . ?
O2 C140 C150 105.5(4) . . ?
O2 C140 H14D 110.6 . . ?
C150 C140 H14D 110.6 . . ?
O2 C140 H14E 110.6 . . ?
C150 C140 H14E 110.6 . . ?
H14D C140 H14E 108.8 . . ?
C160 C150 C140 102.4(4) . . ?
C160 C150 H15A 111.3 . . ?
C140 C150 H15A 111.3 . . ?
C160 C150 H15B 111.3 . . ?
C140 C150 H15B 111.3 . . ?
H15A C150 H15B 109.2 . . ?
C150 C160 C170 102.9(4) . . ?
C150 C160 H16A 111.2 . . ?
C170 C160 H16A 111.2 . . ?
C150 C160 H16B 111.2 . . ?
C170 C160 H16B 111.2 . . ?
H16A C160 H16B 109.1 . . ?
O2 C170 C160 104.9(4) . . ?
O2 C170 H17A 110.8 . . ?
C160 C170 H17A 110.8 . . ?
O2 C170 H17B 110.8 . . ?
C160 C170 H17B 110.8 . . ?
H17A C170 H17B 108.8 . . ?
O3 C180 C190 105.7(4) . . ?
O3 C180 H18A 110.6 . . ?
C190 C180 H18A 110.6 . . ?
O3 C180 H18B 110.6 . . ?
C190 C180 H18B 110.6 . . ?
H18A C180 H18B 108.7 . . ?
C200 C190 C180 102.1(4) . . ?
C200 C190 H19A 111.3 . . ?
C180 C190 H19A 111.3 . . ?
C200 C190 H19B 111.3 . . ?
C180 C190 H19B 111.3 . . ?
H19A C190 H19B 109.2 . . ?
C190 C200 C210 102.7(4) . . ?
C190 C200 H20A 111.2 . . ?
C210 C200 H20A 111.2 . . ?
C190 C200 H20B 111.2 . . ?
C210 C200 H20B 111.2 . . ?
H20A C200 H20B 109.1 . . ?
O3 C210 C200 104.9(4) . . ?
O3 C210 H21A 110.8 . . ?
C200 C210 H21A 110.8 . . ?
O3 C210 H21B 110.8 . . ?
C200 C210 H21B 110.8 . . ?
H21A C210 H21B 108.8 . . ?
C230 C220 O4 106.7(5) . . ?
C230 C220 H22D 110.4 . . ?
O4 C220 H22D 110.4 . . ?
C230 C220 H22E 110.4 . . ?
O4 C220 H22E 110.4 . . ?
H22D C220 H22E 108.6 . . ?
C220 C230 C240 109.1(5) . . ?
C220 C230 H23D 109.9 . . ?
C240 C230 H23D 109.9 . . ?
C220 C230 H23E 109.9 . . ?
C240 C230 H23E 109.9 . . ?
H23D C230 H23E 108.3 . . ?
C230 C240 C250 104.6(5) . . ?
C230 C240 H24D 110.8 . . ?
C250 C240 H24D 110.8 . . ?
C230 C240 H24E 110.8 . . ?
C250 C240 H24E 110.8 . . ?
H24D C240 H24E 108.9 . . ?
O4 C250 C240 107.3(4) . . ?
O4 C250 H25A 110.3 . . ?
C240 C250 H25A 110.3 . . ?
O4 C250 H25B 110.3 . . ?
C240 C250 H25B 110.3 . . ?
H25A C250 H25B 108.5 . . ?
O2 Yb1 O1 147.65(10) . . ?
O2 Yb1 Cl1 85.44(7) . . ?
O1 Yb1 Cl1 82.32(7) . . ?
O2 Yb1 Cl2 80.78(8) . . ?
O1 Yb1 Cl2 78.65(7) . . ?
Cl1 Yb1 Cl2 117.59(3) . . ?
O2 Yb1 C5 129.48(11) . . ?
O1 Yb1 C5 82.15(12) . . ?
Cl1 Yb1 C5 120.41(8) . . ?
Cl2 Yb1 C5 114.90(9) . . ?
O2 Yb1 C3 78.58(11) . . ?
O1 Yb1 C3 132.22(11) . . ?
Cl1 Yb1 C3 125.78(9) . . ?
Cl2 Yb1 C3 110.42(8) . . ?
C5 Yb1 C3 50.92(12) . . ?
O2 Yb1 C4 103.37(11) . . ?
O1 Yb1 C4 103.60(12) . . ?
Cl1 Yb1 C4 145.63(8) . . ?
Cl2 Yb1 C4 96.71(9) . . ?
C5 Yb1 C4 31.50(11) . . ?
C3 Yb1 C4 30.79(12) . . ?
O2 Yb1 C1 116.31(11) . . ?
O1 Yb1 C1 94.34(11) . . ?
Cl1 Yb1 C1 93.70(8) . . ?
Cl2 Yb1 C1 146.21(9) . . ?
C5 Yb1 C1 31.52(11) . . ?
C3 Yb1 C1 51.48(11) . . ?
C4 Yb1 C1 52.44(11) . . ?
O2 Yb1 C2 85.30(11) . . ?
O1 Yb1 C2 125.73(11) . . ?
Cl1 Yb1 C2 96.55(8) . . ?
Cl2 Yb1 C2 141.61(8) . . ?
C5 Yb1 C2 51.79(12) . . ?
C3 Yb1 C2 31.34(11) . . ?
C4 Yb1 C2 52.21(12) . . ?
C1 Yb1 C2 31.40(12) . . ?
O3 Yb2 O4 147.15(10) . . ?
O3 Yb2 Cl4 85.45(8) . . ?
O4 Yb2 Cl4 81.95(8) . . ?
O3 Yb2 Cl3 80.21(8) . . ?
O4 Yb2 Cl3 77.90(8) . . ?
Cl4 Yb2 Cl3 114.92(4) . . ?
O3 Yb2 C8 130.33(11) . . ?
O4 Yb2 C8 81.63(11) . . ?
Cl4 Yb2 C8 121.40(8) . . ?
Cl3 Yb2 C8 115.73(8) . . ?
O3 Yb2 C10 79.51(11) . . ?
O4 Yb2 C10 131.62(11) . . ?
Cl4 Yb2 C10 127.07(8) . . ?
Cl3 Yb2 C10 111.96(8) . . ?
C8 Yb2 C10 50.82(12) . . ?
O3 Yb2 C7 117.34(11) . . ?
O4 Yb2 C7 93.92(11) . . ?
Cl4 Yb2 C7 94.70(8) . . ?
Cl3 Yb2 C7 147.36(9) . . ?
C8 Yb2 C7 31.74(11) . . ?
C10 Yb2 C7 51.51(11) . . ?
O3 Yb2 C9 104.22(11) . . ?
O4 Yb2 C9 102.90(11) . . ?
Cl4 Yb2 C9 146.75(8) . . ?
Cl3 Yb2 C9 98.17(8) . . ?
C8 Yb2 C9 31.19(11) . . ?
C10 Yb2 C9 30.87(12) . . ?
C7 Yb2 C9 52.42(11) . . ?
O3 Yb2 C6 86.26(11) . . ?
O4 Yb2 C6 125.42(11) . . ?
Cl4 Yb2 C6 97.94(8) . . ?
Cl3 Yb2 C6 143.02(8) . . ?
C8 Yb2 C6 51.88(12) . . ?
C10 Yb2 C6 31.22(10) . . ?
C7 Yb2 C6 31.50(12) . . ?
C9 Yb2 C6 52.17(11) . . ?
C100 O1 C130 107.5(4) . . ?
C100 O1 Yb1 125.4(3) . . ?
C130 O1 Yb1 123.7(2) . . ?
C140 O2 C170 108.5(3) . . ?
C140 O2 Yb1 122.1(3) . . ?
C170 O2 Yb1 123.1(2) . . ?
C210 O3 C180 108.1(3) . . ?
C210 O3 Yb2 123.1(2) . . ?
C180 O3 Yb2 120.9(3) . . ?
C250 O4 C220 105.7(4) . . ?
C250 O4 Yb2 123.2(3) . . ?
C220 O4 Yb2 125.7(3) . . ?

loop_
_geom_bond_atom_site_label_1
_geom_bond_atom_site_label_2
_geom_bond_distance
_geom_bond_site_symmetry_2
_geom_bond_publ_flag
C1 C5 1.426(5) . ?
C1 C2 1.442(6) . ?
C1 C11 1.545(5) . ?
C1 Yb1 2.649(3) . ?
C2 C3 1.432(5) . ?
C2 C21 1.541(6) . ?
C2 Yb1 2.679(4) . ?
C3 C4 1.392(6) . ?
C3 Yb1 2.619(4) . ?
C3 H3 0.9500 . ?
C4 C5 1.418(5) . ?
C4 C41 1.525(5) . ?
C4 Yb1 2.623(4) . ?
C5 Yb1 2.599(4) . ?
C5 H5 0.9500 . ?
C6 C10 1.421(5) . ?
C6 C7 1.438(5) . ?
C6 C61 1.540(5) . ?
C6 Yb2 2.663(3) . ?
C7 C8 1.432(5) . ?
C7 C71 1.545(5) . ?
C7 Yb2 2.633(3) . ?
C8 C9 1.413(5) . ?
C8 Yb2 2.604(4) . ?
C8 H8 0.9500 . ?
C9 C10 1.401(6) . ?
C9 C91 1.522(5) . ?
C9 Yb2 2.648(4) . ?
C10 Yb2 2.614(3) . ?
C10 H10 0.9500 . ?
C11 C12 1.525(6) . ?
C11 C14 1.541(6) . ?
C11 C13 1.554(7) . ?
C12 H12A 0.9800 . ?
C12 H12B 0.9800 . ?
C12 H12C 0.9800 . ?
C13 H13A 0.9800 . ?
C13 H13B 0.9800 . ?
C13 H13C 0.9800 . ?
C14 H14A 0.9800 . ?
C14 H14B 0.9800 . ?
C14 H14C 0.9800 . ?
C21 C23 1.525(6) . ?
C21 C22 1.531(6) . ?
C21 C24 1.539(6) . ?
C22 H22A 0.9800 . ?
C22 H22B 0.9800 . ?
C22 H22C 0.9800 . ?
C23 H23A 0.9800 . ?
C23 H23B 0.9800 . ?
C23 H23C 0.9800 . ?
C24 H24A 0.9800 . ?
C24 H24B 0.9800 . ?
C24 H24C 0.9800 . ?
C41 C43 1.518(7) . ?
C41 C44 1.530(6) . ?
C41 C42 1.542(6) . ?
C42 H42A 0.9800 . ?
C42 H42B 0.9800 . ?
C42 H42C 0.9800 . ?
C43 H43A 0.9800 . ?
C43 H43B 0.9800 . ?
C43 H43C 0.9800 . ?
C44 H44A 0.9800 . ?
C44 H44B 0.9800 . ?
C44 H44C 0.9800 . ?
C61 C62 1.536(6) . ?
C61 C63 1.537(5) . ?
C61 C64 1.539(5) . ?
C62 H62A 0.9800 . ?
C62 H62B 0.9800 . ?
C62 H62C 0.9800 . ?
C63 H63A 0.9800 . ?
C63 H63B 0.9800 . ?
C63 H63C 0.9800 . ?
C64 H64A 0.9800 . ?
C64 H64B 0.9800 . ?
C64 H64C 0.9800 . ?
C71 C73 1.519(6) . ?
C71 C74 1.539(6) . ?
C71 C72 1.547(6) . ?
C72 H72A 0.9800 . ?
C72 H72B 0.9800 . ?
C72 H72C 0.9800 . ?
C73 H73A 0.9800 . ?
C73 H73B 0.9800 . ?
C73 H73C 0.9800 . ?
C74 H74A 0.9800 . ?
C74 H74B 0.9800 . ?
C74 H74C 0.9800 . ?
C91 C92 1.517(7) . ?
C91 C93 1.529(6) . ?
C91 C94 1.535(6) . ?
C92 H92A 0.9800 . ?
C92 H92B 0.9800 . ?
C92 H92C 0.9800 . ?
C93 H93A 0.9800 . ?
C93 H93B 0.9800 . ?
C93 H93C 0.9800 . ?
C94 H94A 0.9800 . ?
C94 H94B 0.9800 . ?
C94 H94C 0.9800 . ?
C100 O1 1.439(5) . ?
C100 C110 1.492(8) . ?
C100 H10A 0.9900 . ?
C100 H10B 0.9900 . ?
C110 C120 1.512(7) . ?
C110 H11A 0.9900 . ?
C110 H11B 0.9900 . ?
C120 C130 1.513(6) . ?
C120 H12D 0.9900 . ?
C120 H12E 0.9900 . ?
C130 O1 1.458(5) . ?
C130 H13D 0.9900 . ?
C130 H13E 0.9900 . ?
C140 O2 1.461(5) . ?
C140 C150 1.510(7) . ?
C140 H14D 0.9900 . ?
C140 H14E 0.9900 . ?
C150 C160 1.496(8) . ?
C150 H15A 0.9900 . ?
C150 H15B 0.9900 . ?
C160 C170 1.497(7) . ?
C160 H16A 0.9900 . ?
C160 H16B 0.9900 . ?
C170 O2 1.462(6) . ?
C170 H17A 0.9900 . ?
C170 H17B 0.9900 . ?
C180 O3 1.473(5) . ?
C180 C190 1.505(7) . ?
C180 H18A 0.9900 . ?
C180 H18B 0.9900 . ?
C190 C200 1.503(8) . ?
C190 H19A 0.9900 . ?
C190 H19B 0.9900 . ?
C200 C210 1.505(6) . ?
C200 H20A 0.9900 . ?
C200 H20B 0.9900 . ?
C210 O3 1.466(5) . ?
C210 H21A 0.9900 . ?
C210 H21B 0.9900 . ?
C220 C230 1.448(8) . ?
C220 O4 1.449(5) . ?
C220 H22D 0.9900 . ?
C220 H22E 0.9900 . ?
C230 C240 1.449(10) . ?
C230 H23D 0.9900 . ?
C230 H23E 0.9900 . ?
C240 C250 1.484(7) . ?
C240 H24D 0.9900 . ?
C240 H24E 0.9900 . ?
C250 O4 1.437(6) . ?
C250 H25A 0.9900 . ?
C250 H25B 0.9900 . ?
Cl1 Yb1 2.5124(9) . ?
Cl2 Yb1 2.5409(10) . ?
Cl3 Yb2 2.5356(10) . ?
Cl4 Yb2 2.5147(9) . ?
Yb1 O2 2.344(3) . ?
Yb1 O1 2.362(3) . ?
Yb2 O3 2.345(3) . ?
Yb2 O4 2.364(3) . ?

loop_
_geom_torsion_atom_site_label_1
_geom_torsion_atom_site_label_2
_geom_torsion_atom_site_label_3
_geom_torsion_atom_site_label_4
_geom_torsion
_geom_torsion_site_symmetry_1
_geom_torsion_site_symmetry_2
_geom_torsion_site_symmetry_3
_geom_torsion_site_symmetry_4
_geom_torsion_publ_flag
C5 C1 C2 C3 0.7(4) . . . . ?
C11 C1 C2 C3 170.6(4) . . . . ?
Yb1 C1 C2 C3 -65.2(2) . . . . ?
C5 C1 C2 C21 -169.2(4) . . . . ?
C11 C1 C2 C21 0.7(7) . . . . ?
Yb1 C1 C2 C21 124.8(4) . . . . ?
C5 C1 C2 Yb1 65.9(2) . . . . ?
C11 C1 C2 Yb1 -124.1(4) . . . . ?
C1 C2 C3 C4 -1.4(4) . . . . ?
C21 C2 C3 C4 169.9(3) . . . . ?
Yb1 C2 C3 C4 -67.4(3) . . . . ?
C1 C2 C3 Yb1 66.0(2) . . . . ?
C21 C2 C3 Yb1 -122.6(3) . . . . ?
C2 C3 C4 C5 1.5(4) . . . . ?
Yb1 C3 C4 C5 -67.1(3) . . . . ?
C2 C3 C4 C41 -165.2(4) . . . . ?
Yb1 C3 C4 C41 126.2(4) . . . . ?
C2 C3 C4 Yb1 68.6(3) . . . . ?
C3 C4 C5 C1 -1.1(4) . . . . ?
C41 C4 C5 C1 165.8(4) . . . . ?
Yb1 C4 C5 C1 -68.9(3) . . . . ?
C3 C4 C5 Yb1 67.9(3) . . . . ?
C41 C4 C5 Yb1 -125.3(4) . . . . ?
C2 C1 C5 C4 0.2(4) . . . . ?
C11 C1 C5 C4 -171.6(3) . . . . ?
Yb1 C1 C5 C4 68.3(3) . . . . ?
C2 C1 C5 Yb1 -68.1(2) . . . . ?
C11 C1 C5 Yb1 120.1(3) . . . . ?
C10 C6 C7 C8 -1.1(4) . . . . ?
C61 C6 C7 C8 168.9(3) . . . . ?
Yb2 C6 C7 C8 -66.8(2) . . . . ?
C10 C6 C7 C71 -169.7(4) . . . . ?
C61 C6 C7 C71 0.4(7) . . . . ?
Yb2 C6 C7 C71 124.6(4) . . . . ?
C10 C6 C7 Yb2 65.6(2) . . . . ?
C61 C6 C7 Yb2 -124.3(4) . . . . ?
C6 C7 C8 C9 -0.5(4) . . . . ?
C71 C7 C8 C9 170.4(3) . . . . ?
Yb2 C7 C8 C9 -68.9(3) . . . . ?
C6 C7 C8 Yb2 68.4(2) . . . . ?
C71 C7 C8 Yb2 -120.7(3) . . . . ?
C7 C8 C9 C10 1.9(4) . . . . ?
Yb2 C8 C9 C10 -66.4(2) . . . . ?
C7 C8 C9 C91 -165.2(3) . . . . ?
Yb2 C8 C9 C91 126.5(4) . . . . ?
C7 C8 C9 Yb2 68.3(2) . . . . ?
C8 C9 C10 C6 -2.7(4) . . . . ?
C91 C9 C10 C6 164.3(3) . . . . ?
Yb2 C9 C10 C6 -68.7(3) . . . . ?
C8 C9 C10 Yb2 66.0(2) . . . . ?
C91 C9 C10 Yb2 -127.0(4) . . . . ?
C7 C6 C10 C9 2.4(4) . . . . ?
C61 C6 C10 C9 -169.0(3) . . . . ?
Yb2 C6 C10 C9 68.5(3) . . . . ?
C7 C6 C10 Yb2 -66.1(2) . . . . ?
C61 C6 C10 Yb2 122.5(3) . . . . ?
C5 C1 C11 C12 -157.8(4) . . . . ?
C2 C1 C11 C12 33.1(6) . . . . ?
Yb1 C1 C11 C12 -70.8(4) . . . . ?
C5 C1 C11 C14 80.2(5) . . . . ?
C2 C1 C11 C14 -88.9(5) . . . . ?
Yb1 C1 C11 C14 167.2(3) . . . . ?
C5 C1 C11 C13 -36.5(5) . . . . ?
C2 C1 C11 C13 154.5(4) . . . . ?
Yb1 C1 C11 C13 50.6(5) . . . . ?
C3 C2 C21 C23 2.8(5) . . . . ?
C1 C2 C21 C23 171.5(4) . . . . ?
Yb1 C2 C21 C23 -87.2(4) . . . . ?
C3 C2 C21 C22 123.2(4) . . . . ?
C1 C2 C21 C22 -68.2(5) . . . . ?
Yb1 C2 C21 C22 33.1(5) . . . . ?
C3 C2 C21 C24 -112.9(4) . . . . ?
C1 C2 C21 C24 55.7(5) . . . . ?
Yb1 C2 C21 C24 157.0(3) . . . . ?
C3 C4 C41 C43 -162.6(4) . . . . ?
C5 C4 C41 C43 33.2(6) . . . . ?
Yb1 C4 C41 C43 -63.7(5) . . . . ?
C3 C4 C41 C44 76.8(6) . . . . ?
C5 C4 C41 C44 -87.4(5) . . . . ?
Yb1 C4 C41 C44 175.7(4) . . . . ?
C3 C4 C41 C42 -41.7(5) . . . . ?
C5 C4 C41 C42 154.1(4) . . . . ?
Yb1 C4 C41 C42 57.2(5) . . . . ?
C10 C6 C61 C62 -4.2(5) . . . . ?
C7 C6 C61 C62 -173.0(4) . . . . ?
Yb2 C6 C61 C62 86.4(3) . . . . ?
C10 C6 C61 C63 -123.8(4) . . . . ?
C7 C6 C61 C63 67.3(5) . . . . ?
Yb2 C6 C61 C63 -33.3(4) . . . . ?
C10 C6 C61 C64 112.0(4) . . . . ?
C7 C6 C61 C64 -56.8(5) . . . . ?
Yb2 C6 C61 C64 -157.5(2) . . . . ?
C8 C7 C71 C73 158.9(3) . . . . ?
C6 C7 C71 C73 -33.4(6) . . . . ?
Yb2 C7 C71 C73 71.3(4) . . . . ?
C8 C7 C71 C74 -78.7(4) . . . . ?
C6 C7 C71 C74 89.0(5) . . . . ?
Yb2 C7 C71 C74 -166.4(3) . . . . ?
C8 C7 C71 C72 37.9(5) . . . . ?
C6 C7 C71 C72 -154.4(4) . . . . ?
Yb2 C7 C71 C72 -49.8(4) . . . . ?
C10 C9 C91 C92 174.8(5) . . . . ?
C8 C9 C91 C92 -20.8(6) . . . . ?
Yb2 C9 C91 C92 76.2(5) . . . . ?
C10 C9 C91 C93 50.3(5) . . . . ?
C8 C9 C91 C93 -145.3(4) . . . . ?
Yb2 C9 C91 C93 -48.3(5) . . . . ?
C10 C9 C91 C94 -66.7(5) . . . . ?
C8 C9 C91 C94 97.7(5) . . . . ?
Yb2 C9 C91 C94 -165.3(3) . . . . ?
O1 C100 C110 C120 16.4(7) . . . . ?
C100 C110 C120 C130 -31.5(6) . . . . ?
C110 C120 C130 O1 35.8(4) . . . . ?
O2 C140 C150 C160 30.3(5) . . . . ?
C140 C150 C160 C170 -39.5(5) . . . . ?
C150 C160 C170 O2 34.4(5) . . . . ?
O3 C180 C190 C200 -31.6(5) . . . . ?
C180 C190 C200 C210 40.4(5) . . . . ?
C190 C200 C210 O3 -34.6(5) . . . . ?
O4 C220 C230 C240 -11.4(10) . . . . ?
C220 C230 C240 C250 -4.6(10) . . . . ?
C230 C240 C250 O4 19.2(9) . . . . ?
C4 C5 Yb1 O2 -39.6(3) . . . . ?
C1 C5 Yb1 O2 75.8(2) . . . . ?
C4 C5 Yb1 O1 132.8(2) . . . . ?
C1 C5 Yb1 O1 -111.8(2) . . . . ?
C4 C5 Yb1 Cl1 -150.9(2) . . . . ?
C1 C5 Yb1 Cl1 -35.5(2) . . . . ?
C4 C5 Yb1 Cl2 59.3(2) . . . . ?
C1 C5 Yb1 Cl2 174.66(19) . . . . ?
C4 C5 Yb1 C3 -37.6(2) . . . . ?
C1 C5 Yb1 C3 77.9(2) . . . . ?
C1 C5 Yb1 C4 115.4(3) . . . . ?
C4 C5 Yb1 C1 -115.4(3) . . . . ?
C4 C5 Yb1 C2 -78.0(2) . . . . ?
C1 C5 Yb1 C2 37.4(2) . . . . ?
C4 C3 Yb1 O2 -143.1(2) . . . . ?
C2 C3 Yb1 O2 99.8(2) . . . . ?
C4 C3 Yb1 O1 25.5(3) . . . . ?
C2 C3 Yb1 O1 -91.5(3) . . . . ?
C4 C3 Yb1 Cl1 141.09(19) . . . . ?
C2 C3 Yb1 Cl1 24.1(3) . . . . ?
C4 C3 Yb1 Cl2 -67.6(2) . . . . ?
C2 C3 Yb1 Cl2 175.4(2) . . . . ?
C4 C3 Yb1 C5 38.5(2) . . . . ?
C2 C3 Yb1 C5 -78.6(2) . . . . ?
C2 C3 Yb1 C4 -117.0(3) . . . . ?
C4 C3 Yb1 C1 79.3(2) . . . . ?
C2 C3 Yb1 C1 -37.8(2) . . . . ?
C4 C3 Yb1 C2 117.0(3) . . . . ?
C3 C4 Yb1 O2 37.2(2) . . . . ?
C5 C4 Yb1 O2 149.6(2) . . . . ?
C41 C4 Yb1 O2 -87.2(4) . . . . ?
C3 C4 Yb1 O1 -160.8(2) . . . . ?
C5 C4 Yb1 O1 -48.4(2) . . . . ?
C41 C4 Yb1 O1 74.7(4) . . . . ?
C3 C4 Yb1 Cl1 -64.5(3) . . . . ?
C5 C4 Yb1 Cl1 47.9(3) . . . . ?
C41 C4 Yb1 Cl1 171.1(3) . . . . ?
C3 C4 Yb1 Cl2 119.3(2) . . . . ?
C5 C4 Yb1 Cl2 -128.3(2) . . . . ?
C41 C4 Yb1 Cl2 -5.2(4) . . . . ?
C3 C4 Yb1 C5 -112.4(3) . . . . ?
C41 C4 Yb1 C5 123.1(5) . . . . ?
C5 C4 Yb1 C3 112.4(3) . . . . ?
C41 C4 Yb1 C3 -124.4(5) . . . . ?
C3 C4 Yb1 C1 -75.9(2) . . . . ?
C5 C4 Yb1 C1 36.6(2) . . . . ?
C41 C4 Yb1 C1 159.7(4) . . . . ?
C3 C4 Yb1 C2 -35.9(2) . . . . ?
C5 C4 Yb1 C2 76.5(2) . . . . ?
C41 C4 Yb1 C2 -160.3(4) . . . . ?
C5 C1 Yb1 O2 -123.4(2) . . . . ?
C2 C1 Yb1 O2 -9.8(2) . . . . ?
C11 C1 Yb1 O2 124.2(3) . . . . ?
C5 C1 Yb1 O1 67.3(2) . . . . ?
C2 C1 Yb1 O1 -179.1(2) . . . . ?
C11 C1 Yb1 O1 -45.1(3) . . . . ?
C5 C1 Yb1 Cl1 149.9(2) . . . . ?
C2 C1 Yb1 Cl1 -96.5(2) . . . . ?
C11 C1 Yb1 Cl1 37.5(3) . . . . ?
C5 C1 Yb1 Cl2 -8.7(3) . . . . ?
C2 C1 Yb1 Cl2 104.9(2) . . . . ?
C11 C1 Yb1 Cl2 -121.1(3) . . . . ?
C2 C1 Yb1 C5 113.6(3) . . . . ?
C11 C1 Yb1 C5 -112.4(4) . . . . ?
C5 C1 Yb1 C3 -75.9(2) . . . . ?
C2 C1 Yb1 C3 37.7(2) . . . . ?
C11 C1 Yb1 C3 171.7(4) . . . . ?
C5 C1 Yb1 C4 -36.5(2) . . . . ?
C2 C1 Yb1 C4 77.1(2) . . . . ?
C11 C1 Yb1 C4 -148.9(4) . . . . ?
C5 C1 Yb1 C2 -113.6(3) . . . . ?
C11 C1 Yb1 C2 134.0(4) . . . . ?
C3 C2 Yb1 O2 -75.7(2) . . . . ?
C1 C2 Yb1 O2 171.2(2) . . . . ?
C21 C2 Yb1 O2 40.1(3) . . . . ?
C3 C2 Yb1 O1 114.2(2) . . . . ?
C1 C2 Yb1 O1 1.1(3) . . . . ?
C21 C2 Yb1 O1 -130.0(3) . . . . ?
C3 C2 Yb1 Cl1 -160.5(2) . . . . ?
C1 C2 Yb1 Cl1 86.4(2) . . . . ?
C21 C2 Yb1 Cl1 -44.8(3) . . . . ?
C3 C2 Yb1 Cl2 -7.0(3) . . . . ?
C1 C2 Yb1 Cl2 -120.06(19) . . . . ?
C21 C2 Yb1 Cl2 108.8(3) . . . . ?
C3 C2 Yb1 C5 75.5(2) . . . . ?
C1 C2 Yb1 C5 -37.6(2) . . . . ?
C21 C2 Yb1 C5 -168.7(3) . . . . ?
C1 C2 Yb1 C3 -113.1(3) . . . . ?
C21 C2 Yb1 C3 115.8(4) . . . . ?
C3 C2 Yb1 C4 35.2(2) . . . . ?
C1 C2 Yb1 C4 -77.9(2) . . . . ?
C21 C2 Yb1 C4 151.0(3) . . . . ?
C3 C2 Yb1 C1 113.1(3) . . . . ?
C21 C2 Yb1 C1 -131.1(4) . . . . ?
C9 C8 Yb2 O3 38.7(3) . . . . ?
C7 C8 Yb2 O3 -76.9(2) . . . . ?
C9 C8 Yb2 O4 -132.7(2) . . . . ?
C7 C8 Yb2 O4 111.7(2) . . . . ?
C9 C8 Yb2 Cl4 152.07(19) . . . . ?
C7 C8 Yb2 Cl4 36.5(2) . . . . ?
C9 C8 Yb2 Cl3 -60.6(2) . . . . ?
C7 C8 Yb2 Cl3 -176.16(18) . . . . ?
C9 C8 Yb2 C10 37.6(2) . . . . ?
C7 C8 Yb2 C10 -78.0(2) . . . . ?
C9 C8 Yb2 C7 115.6(3) . . . . ?
C7 C8 Yb2 C9 -115.6(3) . . . . ?
C9 C8 Yb2 C6 77.9(2) . . . . ?
C7 C8 Yb2 C6 -37.7(2) . . . . ?
C9 C10 Yb2 O3 142.8(2) . . . . ?
C6 C10 Yb2 O3 -100.2(2) . . . . ?
C9 C10 Yb2 O4 -25.3(3) . . . . ?
C6 C10 Yb2 O4 91.7(2) . . . . ?
C9 C10 Yb2 Cl4 -141.15(18) . . . . ?
C6 C10 Yb2 Cl4 -24.2(3) . . . . ?
C9 C10 Yb2 Cl3 67.9(2) . . . . ?
C6 C10 Yb2 Cl3 -175.1(2) . . . . ?
C9 C10 Yb2 C8 -38.1(2) . . . . ?
C6 C10 Yb2 C8 78.9(2) . . . . ?
C9 C10 Yb2 C7 -79.1(2) . . . . ?
C6 C10 Yb2 C7 37.8(2) . . . . ?
C6 C10 Yb2 C9 117.0(3) . . . . ?
C9 C10 Yb2 C6 -117.0(3) . . . . ?
C8 C7 Yb2 O3 123.3(2) . . . . ?
C6 C7 Yb2 O3 10.2(2) . . . . ?
C71 C7 Yb2 O3 -124.6(3) . . . . ?
C8 C7 Yb2 O4 -67.2(2) . . . . ?
C6 C7 Yb2 O4 179.7(2) . . . . ?
C71 C7 Yb2 O4 45.0(3) . . . . ?
C8 C7 Yb2 Cl4 -149.4(2) . . . . ?
C6 C7 Yb2 Cl4 97.5(2) . . . . ?
C71 C7 Yb2 Cl4 -37.3(3) . . . . ?
C8 C7 Yb2 Cl3 6.4(3) . . . . ?
C6 C7 Yb2 Cl3 -106.7(2) . . . . ?
C71 C7 Yb2 Cl3 118.6(3) . . . . ?
C6 C7 Yb2 C8 -113.1(3) . . . . ?
C71 C7 Yb2 C8 112.1(4) . . . . ?
C8 C7 Yb2 C10 75.6(2) . . . . ?
C6 C7 Yb2 C10 -37.5(2) . . . . ?
C71 C7 Yb2 C10 -172.3(4) . . . . ?
C8 C7 Yb2 C9 36.1(2) . . . . ?
C6 C7 Yb2 C9 -77.0(2) . . . . ?
C71 C7 Yb2 C9 148.2(4) . . . . ?
C8 C7 Yb2 C6 113.1(3) . . . . ?
C71 C7 Yb2 C6 -134.8(4) . . . . ?
C10 C9 Yb2 O3 -37.8(2) . . . . ?
C8 C9 Yb2 O3 -150.5(2) . . . . ?
C91 C9 Yb2 O3 86.6(4) . . . . ?
C10 C9 Yb2 O4 160.9(2) . . . . ?
C8 C9 Yb2 O4 48.2(2) . . . . ?
C91 C9 Yb2 O4 -74.7(4) . . . . ?
C10 C9 Yb2 Cl4 65.9(3) . . . . ?
C8 C9 Yb2 Cl4 -46.8(3) . . . . ?
C91 C9 Yb2 Cl4 -169.7(3) . . . . ?
C10 C9 Yb2 Cl3 -119.74(19) . . . . ?
C8 C9 Yb2 Cl3 127.6(2) . . . . ?
C91 C9 Yb2 Cl3 4.7(4) . . . . ?
C10 C9 Yb2 C8 112.7(3) . . . . ?
C91 C9 Yb2 C8 -122.9(5) . . . . ?
C8 C9 Yb2 C10 -112.7(3) . . . . ?
C91 C9 Yb2 C10 124.4(4) . . . . ?
C10 C9 Yb2 C7 75.9(2) . . . . ?
C8 C9 Yb2 C7 -36.8(2) . . . . ?
C91 C9 Yb2 C7 -159.7(4) . . . . ?
C10 C9 Yb2 C6 35.8(2) . . . . ?
C8 C9 Yb2 C6 -76.9(2) . . . . ?
C91 C9 Yb2 C6 160.2(4) . . . . ?
C10 C6 Yb2 O3 75.9(2) . . . . ?
C7 C6 Yb2 O3 -170.9(2) . . . . ?
C61 C6 Yb2 O3 -40.3(3) . . . . ?
C10 C6 Yb2 O4 -113.5(2) . . . . ?
C7 C6 Yb2 O4 -0.3(3) . . . . ?
C61 C6 Yb2 O4 130.3(3) . . . . ?
C10 C6 Yb2 Cl4 160.8(2) . . . . ?
C7 C6 Yb2 Cl4 -86.0(2) . . . . ?
C61 C6 Yb2 Cl4 44.6(3) . . . . ?
C10 C6 Yb2 Cl3 7.6(3) . . . . ?
C7 C6 Yb2 Cl3 120.81(19) . . . . ?
C61 C6 Yb2 Cl3 -108.5(3) . . . . ?
C10 C6 Yb2 C8 -75.2(2) . . . . ?
C7 C6 Yb2 C8 38.0(2) . . . . ?
C61 C6 Yb2 C8 168.6(3) . . . . ?
C7 C6 Yb2 C10 113.2(3) . . . . ?
C61 C6 Yb2 C10 -116.1(4) . . . . ?
C10 C6 Yb2 C7 -113.2(3) . . . . ?
C61 C6 Yb2 C7 130.6(4) . . . . ?
C10 C6 Yb2 C9 -35.4(2) . . . . ?
C7 C6 Yb2 C9 77.8(2) . . . . ?
C61 C6 Yb2 C9 -151.5(3) . . . . ?
C110 C100 O1 C130 6.3(7) . . . . ?
C110 C100 O1 Yb1 166.0(3) . . . . ?
C120 C130 O1 C100 -26.6(6) . . . . ?
C120 C130 O1 Yb1 173.3(3) . . . . ?
O2 Yb1 O1 C100 -43.2(6) . . . . ?
Cl1 Yb1 O1 C100 25.5(5) . . . . ?
Cl2 Yb1 O1 C100 -94.7(5) . . . . ?
C5 Yb1 O1 C100 147.8(5) . . . . ?
C3 Yb1 O1 C100 157.9(5) . . . . ?
C4 Yb1 O1 C100 171.0(5) . . . . ?
C1 Yb1 O1 C100 118.7(5) . . . . ?
C2 Yb1 O1 C100 118.1(5) . . . . ?
O2 Yb1 O1 C130 113.3(3) . . . . ?
Cl1 Yb1 O1 C130 -178.0(3) . . . . ?
Cl2 Yb1 O1 C130 61.7(3) . . . . ?
C5 Yb1 O1 C130 -55.7(3) . . . . ?
C3 Yb1 O1 C130 -45.6(3) . . . . ?
C4 Yb1 O1 C130 -32.5(3) . . . . ?
C1 Yb1 O1 C130 -84.9(3) . . . . ?
C2 Yb1 O1 C130 -85.5(3) . . . . ?
C150 C140 O2 C170 -9.3(5) . . . . ?
C150 C140 O2 Yb1 143.5(3) . . . . ?
C160 C170 O2 C140 -15.6(5) . . . . ?
C160 C170 O2 Yb1 -168.0(3) . . . . ?
O1 Yb1 O2 C140 -105.0(3) . . . . ?
Cl1 Yb1 O2 C140 -172.9(3) . . . . ?
Cl2 Yb1 O2 C140 -54.0(3) . . . . ?
C5 Yb1 O2 C140 60.8(3) . . . . ?
C3 Yb1 O2 C140 59.2(3) . . . . ?
C4 Yb1 O2 C140 40.8(3) . . . . ?
C1 Yb1 O2 C140 95.2(3) . . . . ?
C2 Yb1 O2 C140 90.1(3) . . . . ?
O1 Yb1 O2 C170 43.8(4) . . . . ?
Cl1 Yb1 O2 C170 -24.1(3) . . . . ?
Cl2 Yb1 O2 C170 94.8(3) . . . . ?
C5 Yb1 O2 C170 -150.4(3) . . . . ?
C3 Yb1 O2 C170 -152.0(3) . . . . ?
C4 Yb1 O2 C170 -170.4(3) . . . . ?
C1 Yb1 O2 C170 -116.0(3) . . . . ?
C2 Yb1 O2 C170 -121.1(3) . . . . ?
C200 C210 O3 C180 15.0(5) . . . . ?
C200 C210 O3 Yb2 164.0(3) . . . . ?
C190 C180 O3 C210 10.5(5) . . . . ?
C190 C180 O3 Yb2 -139.3(3) . . . . ?
O4 Yb2 O3 C210 -40.5(4) . . . . ?
Cl4 Yb2 O3 C210 27.0(3) . . . . ?
Cl3 Yb2 O3 C210 -89.2(3) . . . . ?
C8 Yb2 O3 C210 155.2(3) . . . . ?
C10 Yb2 O3 C210 156.1(3) . . . . ?
C7 Yb2 O3 C210 120.0(3) . . . . ?
C9 Yb2 O3 C210 174.7(3) . . . . ?
C6 Yb2 O3 C210 125.3(3) . . . . ?
O4 Yb2 O3 C180 104.7(3) . . . . ?
Cl4 Yb2 O3 C180 172.2(3) . . . . ?
Cl3 Yb2 O3 C180 56.0(3) . . . . ?
C8 Yb2 O3 C180 -59.6(3) . . . . ?
C10 Yb2 O3 C180 -58.7(3) . . . . ?
C7 Yb2 O3 C180 -94.8(3) . . . . ?
C9 Yb2 O3 C180 -40.1(3) . . . . ?
C6 Yb2 O3 C180 -89.5(3) . . . . ?
C240 C250 O4 C220 -26.4(7) . . . . ?
C240 C250 O4 Yb2 128.9(5) . . . . ?
C230 C220 O4 C250 23.2(7) . . . . ?
C230 C220 O4 Yb2 -131.2(6) . . . . ?
O3 Yb2 O4 C250 -115.8(4) . . . . ?
Cl4 Yb2 O4 C250 175.7(4) . . . . ?
Cl3 Yb2 O4 C250 -66.5(4) . . . . ?
C8 Yb2 O4 C250 52.2(4) . . . . ?
C10 Yb2 O4 C250 42.2(4) . . . . ?
C7 Yb2 O4 C250 81.5(4) . . . . ?
C9 Yb2 O4 C250 29.2(4) . . . . ?
C6 Yb2 O4 C250 81.7(4) . . . . ?
O3 Yb2 O4 C220 34.4(5) . . . . ?
Cl4 Yb2 O4 C220 -34.0(4) . . . . ?
Cl3 Yb2 O4 C220 83.7(4) . . . . ?
C8 Yb2 O4 C220 -157.6(4) . . . . ?
C10 Yb2 O4 C220 -167.6(3) . . . . ?
C7 Yb2 O4 C220 -128.2(4) . . . . ?
C9 Yb2 O4 C220 179.4(4) . . . . ?
C6 Yb2 O4 C220 -128.1(4) . . . . ?
